data_4134836
loop_
_publ_author_name
'Spanopoulos, Ioannis'
'Hadar, Ido'
'Ke, Weijun'
'Guo, Peijun'
'Sidhik, Siraj'
'Kepenekian, Mika\"el'
'Even, Jacky'
'Mohite, Aditya D.'
'Schaller, Richard D.'
'Kanatzidis, Mercouri G.'

_publ_section_title
;
 Water Stable 1D Hybrid Tin(II) Iodide Emits Broad Light with 36%
 Photoluminescence Quantum Efficiency.
;
_journal_name_full 'Journal of the American Chemical Society'
_journal_paper_doi 10.1021/jacs.0c03004
_journal_year 2020
_chemical_formula_moiety (H3N(CH2)8NH3)Sn2I6
_chemical_formula_sum 'C8 H22 I6 N2 Sn2'
_chemical_formula_weight 1145.1
_chemical_name_common 'Octanediammonium Tin iodide'
_space_group_IT_number 72
_space_group_name_Hall '-I 2 2c'
_space_group_name_H-M_alt 'I b a m'
_symmetry_cell_setting orthorhombic
_symmetry_Int_Tables_number 72
_symmetry_space_group_name_Hall '-I 2 2c'
_symmetry_space_group_name_H-M 'I b a m'
_cell_angle_alpha 90
_cell_angle_beta 90
_cell_angle_gamma 90
_cell_formula_units_Z 4
_cell_length_a 13.7210(3)
_cell_length_b 20.3857(6)
_cell_length_c 8.8553(8)
_cell_measurement_reflns_used 2932
_cell_measurement_temperature 440
_cell_measurement_theta_max 48.266
_cell_measurement_theta_min 6.691
_cell_volume 2476.9(2)
_computing_cell_refinement 'SAINT V8.34A (Bruker, 2017)'
_computing_data_collection 'APEX2 V2017.3 (Bruker, 2017)'
_computing_data_reduction 'Bruker SAINT'
_diffrn_ambient_temperature 440
_diffrn_detector_area_resol_mean 8
_diffrn_measured_fraction_theta_full 0.99
_diffrn_measured_fraction_theta_max 0.99
_diffrn_measurement_device 'four-circle diffractometer'
_diffrn_measurement_device_type 'Bruker Kappa APEX CCD area detector'
_diffrn_measurement_method '\w and \f scans'
_diffrn_radiation_monochromator 'MX optics'
_diffrn_radiation_probe x-ray
_diffrn_radiation_source microsource
_diffrn_radiation_type 'Mo K\a'
_diffrn_radiation_wavelength 0.71073
_diffrn_reflns_av_R_equivalents 0.0294
_diffrn_reflns_av_unetI/netI 0.019
_diffrn_reflns_limit_h_max 16
_diffrn_reflns_limit_h_min -16
_diffrn_reflns_limit_k_max 25
_diffrn_reflns_limit_k_min -25
_diffrn_reflns_limit_l_max 9
_diffrn_reflns_limit_l_min -10
_diffrn_reflns_number 7051
_diffrn_reflns_theta_full 26.03
_diffrn_reflns_theta_max 26.03
_diffrn_reflns_theta_min 2.97
_diffrn_source 'sealed tube'
_exptl_absorpt_coefficient_mu 9.487
_exptl_absorpt_correction_T_max 0.0926
_exptl_absorpt_correction_T_min 0.0554
_exptl_absorpt_correction_type multi-scan
_exptl_absorpt_process_details 'Scale APEX3'
_exptl_crystal_density_diffrn 3.0708
_exptl_crystal_description 'red block'
_exptl_crystal_F_000 2008
_exptl_crystal_size_max 0.161
_exptl_crystal_size_mid 0.058
_exptl_crystal_size_min 0.032
_refine_diff_density_max 0.86
_refine_diff_density_min -0.48
_refine_ls_extinction_method none
_refine_ls_goodness_of_fit_gt 3.22
_refine_ls_goodness_of_fit_ref 2.82
_refine_ls_hydrogen_treatment constr
_refine_ls_number_constraints 43
_refine_ls_number_parameters 38
_refine_ls_number_reflns 1304
_refine_ls_number_restraints 3
_refine_ls_R_factor_all 0.0662
_refine_ls_R_factor_gt 0.0472
_refine_ls_shift/su_max 0.0403
_refine_ls_shift/su_mean 0.0044
_refine_ls_structure_factor_coef Fsqd
_refine_ls_weighting_details w=1/(\s^2^(I)+0.0004I^2^)
_refine_ls_weighting_scheme sigma
_refine_ls_wR_factor_gt 0.1194
_refine_ls_wR_factor_ref 0.1249
_reflns_number_gt 920
_reflns_number_total 1304
_reflns_threshold_expression I>2\s(I)
_cod_data_source_file ja0c03004_si_002.cif
_cod_data_source_block DAOSn2I6-440K
_cod_depositor_comments
;
The following automatic conversions were performed:

data item '_diffrn_radiation_probe' value 'X-ray' was changed to
'x-ray' in accordance with the
/home/data/users/saulius/crontab/automatic-downloads/rss-feeds/ACS/lib/dictionaries/cif_core.dic
dictionary named 'cif_core.dic' version 2.4.2 last updated on
2011-04-26.

Automatic conversion script
Id: cif_fix_values 7556 2019-12-06 15:28:31Z antanas 
;
_cod_original_sg_symbol_Hall '-I -2xab;-2yab;-2z'
_cod_database_code 4134836

loop_
_space_group_symop_id
_space_group_symop_operation_xyz
1 x,y,z
2 -x,-y,z
3 -x+1/2,y+1/2,-z
4 x+1/2,-y+1/2,-z
5 -x,-y,-z
6 x,y,-z
7 x+1/2,-y+1/2,z
8 -x+1/2,y+1/2,z
9 x+1/2,y+1/2,z+1/2
10 -x+1/2,-y+1/2,z+1/2
11 -x,y,-z+1/2
12 x,-y,-z+1/2
13 -x+1/2,-y+1/2,-z+1/2
14 x+1/2,y+1/2,-z+1/2
15 x,-y,z+1/2
16 -x,y,z+1/2

loop_
_atom_site_label
_atom_site_type_symbol
_atom_site_fract_x
_atom_site_fract_y
_atom_site_fract_z
_atom_site_adp_type
_atom_site_U_iso_or_equiv
_atom_site_site_symmetry_multiplicity
_atom_site_occupancy
_atom_site_calc_flag
_atom_site_refinement_flags
_atom_site_disorder_assembly
_atom_site_disorder_group
I1 I 0.73764(6) 0.15949(4) 0 Uani 0.1206(4) 8 1 d . . .
Sn1 Sn 0.92592(6) 0.09790(4) 0 Uani 0.1025(4) 8 1 d . . .
I3 I 0 0.20007(4) 0.25 Uani 0.1342(5) 8 1 d . . .
I2 I 0.15449(9) 0 0.25 Uani 0.1584(6) 8 1 d . . .
C1 C 0.497(4) 0.0311(18) 0 Uiso 0.342(18) 8 1 d . . .
C2 C 0.8422(19) 0.3463(15) 0 Uiso 0.244(10) 8 1 d . . .
C3 C 0.889(3) 0.436(2) 0 Uiso 0.45(2) 8 1 d . . .
C4 C 0.9446(19) 0.372(2) 0 Uiso 0.47(3) 8 1 d . . .
N1 N 0.7330(19) 0.3433(12) 0 Uiso 0.319(12) 8 1 d . . .
H1c2 H 0.850238 0.319678 -0.088516 Uiso 0.2924 16 0.5 d . . .
H2c2 H 0.850238 0.319678 0.088516 Uiso 0.2924 16 0.5 d . . .
H1c3 H 0.859292 0.441898 0.096835 Uiso 0.5362 16 0.5 d . . .
H2c3 H 0.859292 0.441898 -0.096835 Uiso 0.5362 16 0.5 d . . .
H1c4 H 0.973331 0.365232 0.097592 Uiso 0.5672 16 0.5 d . . .
H2c4 H 0.973331 0.365232 -0.097592 Uiso 0.5672 16 0.5 d . . .
H1c1 H 0.534593 0.048405 -0.082367 Uiso 0.4109 16 0.5 d . . .
H2c1 H 0.534593 0.048405 0.082367 Uiso 0.4109 16 0.5 d . . .
H1n1 H 0.714355 0.302499 0 Uiso 0.3831 8 1 d . . .
H2n1 H 0.710652 0.362802 0.080218 Uiso 0.3831 16 0.5 d . . .
H3n1 H 0.710652 0.362802 -0.080218 Uiso 0.3831 16 0.5 d . . .

loop_
_atom_site_aniso_label
_atom_site_aniso_type_symbol
_atom_site_aniso_U_11
_atom_site_aniso_U_22
_atom_site_aniso_U_33
_atom_site_aniso_U_12
_atom_site_aniso_U_13
_atom_site_aniso_U_23
I1 I 0.1039(6) 0.1067(7) 0.1513(9) 0.0134(4) 0 0
Sn1 Sn 0.1016(6) 0.0895(6) 0.1163(7) 0.0087(4) 0 0
I3 I 0.1857(9) 0.0993(7) 0.1175(8) 0 -0.0589(6) 0
I2 I 0.1911(10) 0.1381(9) 0.1460(10) 0 0 -0.0711(7)

loop_
_atom_type_symbol
_atom_type_scat_dispersion_real
_atom_type_scat_dispersion_imag
_atom_type_scat_source
C 0.0033 0.0016 'International Tables Vol C tables 4.2.6.8 and 6.1.1.1'
H 0.0000 0.0000 'International Tables Vol C tables 4.2.6.8 and 6.1.1.1'
I -0.4742 1.8119 'International Tables Vol C tables 4.2.6.8 and 6.1.1.1'
N 0.0061 0.0033 'International Tables Vol C tables 4.2.6.8 and 6.1.1.1'
Sn -0.6537 1.4246 'International Tables Vol C tables 4.2.6.8 and 6.1.1.1'

loop_
_exptl_crystal_face_index_h
_exptl_crystal_face_index_k
_exptl_crystal_face_index_l
_exptl_crystal_face_perp_dist
? ? ? ?

loop_
_geom_angle_atom_site_label_1
_geom_angle_atom_site_label_2
_geom_angle_atom_site_label_3
_geom_angle_site_symmetry_1
_geom_angle_site_symmetry_2
_geom_angle_site_symmetry_3
_geom_angle
_geom_angle_publ_flag
Sn1 I1 N1 . . . 116.9(4) ?
I1 Sn1 I3 . . 1_655 90.07(2) ?
I1 Sn1 I3 . . 6_655 90.07(2) ?
I1 Sn1 I2 . . 2_655 87.84(3) ?
I1 Sn1 I2 . . 5_655 87.84(3) ?
I3 Sn1 I3 1_655 . 6_655 87.38(2) ?
I3 Sn1 I2 1_655 . 2_655 92.122(13) ?
I3 Sn1 I2 1_655 . 5_655 177.85(3) ?
I3 Sn1 I2 6_655 . 2_655 177.85(3) ?
I3 Sn1 I2 6_655 . 5_655 92.122(13) ?
I2 Sn1 I2 2_655 . 5_655 88.30(2) ?
Sn1 I3 Sn1 1_455 . 11_655 98.94(3) ?
Sn1 I2 Sn1 2_655 . 11_655 139.38(5) ?
C1 C1 H1c1 2_655 . . 109.47 ?
C1 C1 H1c1 2_655 . 6_555 109.47 ?
H1c1 C1 H1c1 . . 6_555 98.89 ?
C4 C2 N1 . . . 162(3) ?
C4 C2 H1c2 . . . 95.22 ?
C4 C2 H1c2 . . 6_555 95.22 ?
N1 C2 H1c2 . . . 95.22 ?
N1 C2 H1c2 . . 6_555 95.22 ?
H1c2 C2 H1c2 . . 6_555 109.47 ?
C4 C3 H1c3 . . . 109.47 ?
C4 C3 H1c3 . . 6_555 109.47 ?
H1c3 C3 H1c3 . . 6_555 126.56 ?
C2 C4 C3 . . . 80(3) ?
C2 C4 H1c4 . . . 109.47 ?
C2 C4 H1c4 . . 6_555 109.47 ?
C3 C4 H1c4 . . . 109.47 ?
C3 C4 H1c4 . . 6_555 109.47 ?
H1c4 C4 H1c4 . . 6_555 128.37 ?
I1 N1 C2 . . . 91.4(16) ?
I1 N1 H1n1 . . . 18.08 ?
I1 N1 H2n1 . . . 117.59 ?
I1 N1 H2n1 . . 6_555 117.59 ?
C2 N1 H1n1 . . . 109.47 ?
C2 N1 H2n1 . . . 109.47 ?
C2 N1 H2n1 . . 6_555 109.47 ?
H1n1 N1 H2n1 . . . 109.47 ?
H1n1 N1 H2n1 . . 6_555 109.47 ?
H2n1 N1 H2n1 . . 6_555 109.47 ?

loop_
_geom_bond_atom_site_label_1
_geom_bond_atom_site_label_2
_geom_bond_site_symmetry_1
_geom_bond_site_symmetry_2
_geom_bond_distance
_geom_bond_publ_flag
I1 Sn1 . . 2.8723(11) ?
I1 N1 . . 3.75(2) ?
Sn1 I3 . 1_655 3.2050(8) ?
Sn1 I3 . 6_655 3.2050(8) ?
Sn1 I2 . 2_655 3.1783(7) ?
Sn1 I2 . 5_655 3.1783(7) ?
C1 C1 . 2_655 1.27(5) ?
C1 H1c1 . . 0.96 ?
C1 H1c1 . 6_555 0.96 ?
C2 C4 . . 1.50(4) ?
C2 N1 . . 1.50(4) ?
C2 H1c2 . . 0.96 ?
C2 H1c2 . 6_555 0.96 ?
C3 C4 . . 1.50(6) ?
C3 H1c3 . . 0.96 ?
C3 H1c3 . 6_555 0.96 ?
C4 H1c4 . . 0.96 ?
C4 H1c4 . 6_555 0.96 ?
N1 H1n1 . . 0.87 ?
N1 H2n1 . . 0.87 ?
N1 H2n1 . 6_555 0.87 ?

loop_
_geom_hbond_atom_site_label_D
_geom_hbond_atom_site_label_H
_geom_hbond_atom_site_label_A
_geom_hbond_site_symmetry_D
_geom_hbond_site_symmetry_H
_geom_hbond_site_symmetry_A
_geom_hbond_distance_DH
_geom_hbond_distance_HA
_geom_hbond_distance_DA
_geom_hbond_angle_DHA
_geom_hbond_publ_flag
? ? ? ? ? ? ? ? ? ? ?

loop_
_geom_torsion_atom_site_label_1
_geom_torsion_atom_site_label_2
_geom_torsion_atom_site_label_3
_geom_torsion_atom_site_label_4
_geom_torsion_site_symmetry_1
_geom_torsion_site_symmetry_2
_geom_torsion_site_symmetry_3
_geom_torsion_site_symmetry_4
_geom_torsion
_geom_torsion_publ_flag
? ? ? ? ? ? ? ? ? ?

loop_
_restr_angle_atom_site_label_1
_restr_angle_site_symmetry_1
_restr_angle_atom_site_label_2
_restr_angle_site_symmetry_2
_restr_angle_atom_site_label_3
_restr_angle_site_symmetry_3
_restr_angle_target
_restr_angle_target_weight_param
? ? ? ? ? ? ? ?

loop_
_restr_distance_atom_site_label_1
_restr_distance_site_symmetry_1
_restr_distance_atom_site_label_2
_restr_distance_site_symmetry_2
_restr_distance_target
_restr_distance_target_weight_param
C4 . C3 . 1.5 0.001
C2 . C4 . 1.5 0.001
N1 . C2 . 1.5 0.001

loop_
_restr_equal_angle_atom_site_label_1
_restr_equal_angle_site_symmetry_1
_restr_equal_angle_atom_site_label_2
_restr_equal_angle_site_symmetry_2
_restr_equal_angle_atom_site_label_3
_restr_equal_angle_site_symmetry_3
_restr_equal_angle_class_class_id
_restr_equal_angle_class_target_weight_param
? ? ? ? ? ? ? ?

loop_
_restr_equal_distance_atom_site_label_1
_restr_equal_distance_site_symmetry_1
_restr_equal_distance_atom_site_label_2
_restr_equal_distance_site_symmetry_2
_restr_equal_distance_class_class_id
_restr_equal_distance_class_target_weight_param
? ? ? ? ? ?

loop_
_restr_equal_torsion_atom_site_label_1
_restr_equal_torsion_site_symmetry_1
_restr_equal_torsion_atom_site_label_2
_restr_equal_torsion_site_symmetry_2
_restr_equal_torsion_atom_site_label_3
_restr_equal_torsion_site_symmetry_3
_restr_equal_torsion_atom_site_label_4
_restr_equal_torsion_site_symmetry_4
_restr_equal_torsion_class_class_id
_restr_equal_torsion_class_target_weight_param
? ? ? ? ? ? ? ? ? ?

loop_
_restr_torsion_atom_site_label_1
_restr_torsion_site_symmetry_1
_restr_torsion_atom_site_label_2
_restr_torsion_site_symmetry_2
_restr_torsion_atom_site_label_3
_restr_torsion_site_symmetry_3
_restr_torsion_atom_site_label_4
_restr_torsion_site_symmetry_4
_restr_torsion_angle_target
_restr_torsion_weight_param
? ? ? ? ? ? ? ? ? ?

loop_
_twin_individual_id
_twin_individual_mass_fraction_refined
_twin_individual_twin_matrix_11
_twin_individual_twin_matrix_12
_twin_individual_twin_matrix_13
_twin_individual_twin_matrix_21
_twin_individual_twin_matrix_22
_twin_individual_twin_matrix_23
_twin_individual_twin_matrix_31
_twin_individual_twin_matrix_32
_twin_individual_twin_matrix_33
? ? ? ? ? ? ? ? ? ? ?

loop_
_jana_atom_site_adp_c_label
_jana_atom_site_adp_c_type_symbol
_jana_atom_site_adp_c_111
_jana_atom_site_adp_c_112
_jana_atom_site_adp_c_113
_jana_atom_site_adp_c_122
_jana_atom_site_adp_c_123
_jana_atom_site_adp_c_133
_jana_atom_site_adp_c_222
_jana_atom_site_adp_c_223
_jana_atom_site_adp_c_233
_jana_atom_site_adp_c_333
? ? ? ? ? ? ? ? ? ? ? ?

loop_
_jana_atom_site_adp_d_label
_jana_atom_site_adp_d_type_symbol
_jana_atom_site_adp_d_1111
_jana_atom_site_adp_d_1112
_jana_atom_site_adp_d_1113
_jana_atom_site_adp_d_1122
_jana_atom_site_adp_d_1123
_jana_atom_site_adp_d_1133
_jana_atom_site_adp_d_1222
_jana_atom_site_adp_d_1223
_jana_atom_site_adp_d_1233
_jana_atom_site_adp_d_1333
_jana_atom_site_adp_d_2222
_jana_atom_site_adp_d_2223
_jana_atom_site_adp_d_2233
_jana_atom_site_adp_d_2333
_jana_atom_site_adp_d_3333
? ? ? ? ? ? ? ? ? ? ? ? ? ? ? ? ?

loop_
_jana_atom_site_adp_e_label
_jana_atom_site_adp_e_type_symbol
_jana_atom_site_adp_e_11111
_jana_atom_site_adp_e_11112
_jana_atom_site_adp_e_11113
_jana_atom_site_adp_e_11122
_jana_atom_site_adp_e_11123
_jana_atom_site_adp_e_11133
_jana_atom_site_adp_e_11222
_jana_atom_site_adp_e_11223
_jana_atom_site_adp_e_11233
_jana_atom_site_adp_e_11333
_jana_atom_site_adp_e_12222
_jana_atom_site_adp_e_12223
_jana_atom_site_adp_e_12233
_jana_atom_site_adp_e_12333
_jana_atom_site_adp_e_13333
_jana_atom_site_adp_e_22222
_jana_atom_site_adp_e_22223
_jana_atom_site_adp_e_22233
_jana_atom_site_adp_e_22333
_jana_atom_site_adp_e_23333
_jana_atom_site_adp_e_33333
? ? ? ? ? ? ? ? ? ? ? ? ? ? ? ? ? ? ? ? ? ? ?

loop_
_jana_atom_site_adp_f_label
_jana_atom_site_adp_f_type_symbol
_jana_atom_site_adp_f_111111
_jana_atom_site_adp_f_111112
_jana_atom_site_adp_f_111113
_jana_atom_site_adp_f_111122
_jana_atom_site_adp_f_111123
_jana_atom_site_adp_f_111133
_jana_atom_site_adp_f_111222
_jana_atom_site_adp_f_111223
_jana_atom_site_adp_f_111233
_jana_atom_site_adp_f_111333
_jana_atom_site_adp_f_112222
_jana_atom_site_adp_f_112223
_jana_atom_site_adp_f_112233
_jana_atom_site_adp_f_112333
_jana_atom_site_adp_f_113333
_jana_atom_site_adp_f_122222
_jana_atom_site_adp_f_122223
_jana_atom_site_adp_f_122233
_jana_atom_site_adp_f_122333
_jana_atom_site_adp_f_123333
_jana_atom_site_adp_f_133333
_jana_atom_site_adp_f_222222
_jana_atom_site_adp_f_222223
_jana_atom_site_adp_f_222233
_jana_atom_site_adp_f_222333
_jana_atom_site_adp_f_223333
_jana_atom_site_adp_f_233333
_jana_atom_site_adp_f_333333
? ? ? ? ? ? ? ? ? ? ? ? ? ? ? ? ? ? ? ? ? ? ? ? ? ? ? ? ? ?
